data_2016726
loop_
_publ_author_name
'\"Ohrstr\"om, Lars'
'Langer, Vratislav'
'Ghazzali, Mohamed'

_publ_section_title
;An interpenetrating primitive cubic net formed by hydrogen bonds and
 coordination bonds in
 <i>catena</i>-poly[[bis(methanol-\k<i>O</i>)bis(thiocyanato-\k<i>N</i>)iron(II)]-\m-1,2-bis(4-pyridylmethylene)hydrazine-\k^2^<i>N</i>:<i>N</i>']
;
_journal_coeditor_code SK3226
_journal_issue 8
_journal_name_full 'Acta Crystallographica Section C'
_journal_page_first m277
_journal_page_last m279
_journal_paper_doi 10.1107/S0108270108018039
_journal_volume 64
_journal_year 2008
_chemical_formula_iupac '[Fe (S C N)2 (C12 H10 N4) (C H4 O)2]'
_chemical_formula_moiety 'C16 H18 Fe N6 O2 S2'
_chemical_formula_sum 'C16 H18 Fe N6 O2 S2'
_chemical_formula_weight 446.33
_chemical_name_systematic
;
<i>catena</i>-poly[[bis(methanol-\kO)bis(thiocyanato-\kN)iron(II)]-
\m-pyridine-4-carbaldehyde azine-\k^2^N:N']
;
_space_group_IT_number 14
_symmetry_cell_setting monoclinic
_symmetry_space_group_name_Hall '-P 2ybc'
_symmetry_space_group_name_H-M 'P 1 21/c 1'
_atom_sites_solution_hydrogens geom
_atom_sites_solution_primary direct
_atom_sites_solution_secondary difmap
_audit_creation_method SHELXL97
_cell_angle_alpha 90.00
_cell_angle_beta 107.9410(10)
_cell_angle_gamma 90.00
_cell_formula_units_Z 2
_cell_length_a 7.6903(4)
_cell_length_b 12.8591(7)
_cell_length_c 10.8707(6)
_cell_measurement_reflns_used 3168
_cell_measurement_temperature 153(2)
_cell_measurement_theta_max 25.41
_cell_measurement_theta_min 2.53
_cell_volume 1022.73(10)
_computing_cell_refinement 'SAINT (Bruker, 2003)'
_computing_data_collection 'SMART (Bruker, 2003)'
_computing_data_reduction 'SAINT (Bruker, 2003)'
_computing_molecular_graphics
;
DIAMOND (Brandenburg, 2005) and CrystalMaker (Palmer, 2008)
;
_computing_publication_material 'SHELXTL (Sheldrick, 2008)'
_computing_structure_refinement 'SHELXTL (Sheldrick, 2008)'
_computing_structure_solution 'SHELXTL (Sheldrick, 2008)'
_diffrn_ambient_temperature 153(2)
_diffrn_measured_fraction_theta_full 1.000
_diffrn_measured_fraction_theta_max 1.000
_diffrn_measurement_device_type 'Bruker SMART CCD area-detector'
_diffrn_measurement_method \w
_diffrn_radiation_monochromator graphite
_diffrn_radiation_source 'fine-focus sealed tube'
_diffrn_radiation_type MoK\a
_diffrn_radiation_wavelength 0.71073
_diffrn_reflns_av_R_equivalents 0.0541
_diffrn_reflns_av_sigmaI/netI 0.0390
_diffrn_reflns_limit_h_max 10
_diffrn_reflns_limit_h_min -10
_diffrn_reflns_limit_k_max 17
_diffrn_reflns_limit_k_min -17
_diffrn_reflns_limit_l_max 14
_diffrn_reflns_limit_l_min -14
_diffrn_reflns_number 14356
_diffrn_reflns_theta_full 28.30
_diffrn_reflns_theta_max 28.30
_diffrn_reflns_theta_min 2.53
_diffrn_standards_decay_% 0
_diffrn_standards_number 0
_exptl_absorpt_coefficient_mu 0.964
_exptl_absorpt_correction_T_max 0.9624
_exptl_absorpt_correction_T_min 0.871006
_exptl_absorpt_correction_type multi-scan
_exptl_absorpt_process_details '(SADABS; Sheldrick, 2003)'
_exptl_crystal_colour orange
_exptl_crystal_density_diffrn 1.449
_exptl_crystal_density_method 'not measured'
_exptl_crystal_description prism
_exptl_crystal_F_000 460
_exptl_crystal_size_max 0.09
_exptl_crystal_size_mid 0.08
_exptl_crystal_size_min 0.04
_refine_diff_density_max 0.383
_refine_diff_density_min -0.281
_refine_ls_extinction_method none
_refine_ls_goodness_of_fit_ref 1.000
_refine_ls_hydrogen_treatment constr
_refine_ls_matrix_type full
_refine_ls_number_parameters 126
_refine_ls_number_reflns 2549
_refine_ls_number_restraints 0
_refine_ls_restrained_S_all 1.000
_refine_ls_R_factor_all 0.0558
_refine_ls_R_factor_gt 0.0349
_refine_ls_shift/su_max 0.001
_refine_ls_shift/su_mean 0.000
_refine_ls_structure_factor_coef Fsqd
_refine_ls_weighting_details 'calc w = 1/[\s^2^(Fo^2^)+(0.0407P)^2^+0.3402P] where P=(Fo^2^+2Fc^2^)/3'
_refine_ls_weighting_scheme calc
_refine_ls_wR_factor_gt 0.0767
_refine_ls_wR_factor_ref 0.0843
_reflns_number_gt 1950
_reflns_number_total 2549
_reflns_threshold_expression I>2\s(I)
_cod_data_source_file sk3226.cif
_cod_data_source_block I
_cod_original_sg_symbol_H-M 'P 21/c'
_cod_database_code 2016726
_cod_database_fobs_code 2016726

loop_
_symmetry_equiv_pos_as_xyz
'x, y, z'
'-x, y+1/2, -z+1/2'
'-x, -y, -z'
'x, -y-1/2, z-1/2'

loop_
_atom_site_type_symbol
_atom_site_label
_atom_site_fract_x
_atom_site_fract_y
_atom_site_fract_z
_atom_site_U_iso_or_equiv
_atom_site_adp_type
_atom_site_calc_flag
_atom_site_refinement_flags
_atom_site_occupancy
Fe Fe1 0.5000 0.0000 0.5000 0.01727(12) Uani d S 1
S S1 0.78749(7) 0.26381(4) 0.30208(5) 0.02902(15) Uani d . 1
N N1B 0.6090(2) 0.10991(14) 0.39959(16) 0.0257(4) Uani d . 1
C C2B 0.6815(3) 0.17423(16) 0.35895(19) 0.0212(4) Uani d . 1
C C1A 0.3227(4) 0.2164(2) 0.5436(3) 0.0552(8) Uani d . 1
H H1A1 0.2826 0.2554 0.6074 0.083 Uiso calc R 1
H H1A2 0.2155 0.1929 0.4738 0.083 Uiso calc R 1
H H1A3 0.3981 0.2613 0.5077 0.083 Uiso calc R 1
O O1A 0.42808(19) 0.12770(11) 0.60489(14) 0.0280(3) Uani d . 1
H H1A 0.5228 0.1480 0.6620 0.042 Uiso calc R 1
N N1 -0.4234(2) -0.01217(14) 0.05369(17) 0.0290(4) Uani d . 1
C C1 -0.2850(3) 0.04268(17) 0.0538(2) 0.0244(4) Uani d . 1
H H1 -0.2954 0.0926 -0.0125 0.029 Uiso calc R 1
C C2 -0.1103(3) 0.02909(16) 0.15562(19) 0.0211(4) Uani d . 1
C C3 0.0467(3) 0.07343(17) 0.1409(2) 0.0277(5) Uani d . 1
H H3 0.0409 0.1125 0.0656 0.033 Uiso calc R 1
C C4 0.2112(3) 0.06022(17) 0.2369(2) 0.0265(5) Uani d . 1
H H4 0.3177 0.0898 0.2244 0.032 Uiso calc R 1
N N5 0.2286(2) 0.00802(12) 0.34638(15) 0.0201(3) Uani d . 1
C C6 0.0760(3) -0.03521(16) 0.3593(2) 0.0226(4) Uani d . 1
H H6 0.0855 -0.0734 0.4358 0.027 Uiso calc R 1
C C7 -0.0935(3) -0.02724(16) 0.2677(2) 0.0234(4) Uani d . 1
H H7 -0.1971 -0.0598 0.2811 0.028 Uiso calc R 1

loop_
_atom_site_aniso_label
_atom_site_aniso_U_11
_atom_site_aniso_U_22
_atom_site_aniso_U_33
_atom_site_aniso_U_12
_atom_site_aniso_U_13
_atom_site_aniso_U_23
Fe1 0.01201(19) 0.0192(2) 0.0188(2) -0.00087(15) 0.00216(14) 0.00115(16)
S1 0.0286(3) 0.0248(3) 0.0358(3) -0.0040(2) 0.0130(2) 0.0053(2)
N1B 0.0179(8) 0.0312(10) 0.0241(9) -0.0020(7) 0.0009(7) 0.0054(7)
C2B 0.0151(9) 0.0242(10) 0.0210(10) 0.0030(8) 0.0007(8) 0.0013(8)
C1A 0.0484(16) 0.0399(15) 0.0639(19) 0.0210(13) -0.0023(14) -0.0160(14)
O1A 0.0236(8) 0.0273(8) 0.0306(8) 0.0015(6) 0.0046(6) -0.0065(6)
N1 0.0160(8) 0.0396(11) 0.0247(9) -0.0032(8) -0.0036(7) 0.0064(8)
C1 0.0165(9) 0.0304(11) 0.0235(11) -0.0011(8) 0.0019(8) 0.0041(9)
C2 0.0150(9) 0.0252(10) 0.0201(10) 0.0000(7) 0.0010(8) -0.0023(8)
C3 0.0203(10) 0.0359(12) 0.0219(10) -0.0042(9) -0.0006(8) 0.0062(9)
C4 0.0167(10) 0.0350(12) 0.0256(11) -0.0070(8) 0.0030(8) 0.0041(9)
N5 0.0144(7) 0.0243(9) 0.0197(8) 0.0001(7) 0.0026(6) -0.0002(7)
C6 0.0168(9) 0.0281(10) 0.0229(10) -0.0003(8) 0.0058(8) 0.0026(8)
C7 0.0147(9) 0.0307(11) 0.0247(10) -0.0019(8) 0.0058(8) 0.0004(8)

loop_
_atom_type_symbol
_atom_type_description
_atom_type_scat_dispersion_real
_atom_type_scat_dispersion_imag
_atom_type_scat_source
C C 0.0033 0.0016 'International Tables Vol C Tables 4.2.6.8 and 6.1.1.4'
H H 0.0000 0.0000 'International Tables Vol C Tables 4.2.6.8 and 6.1.1.4'
Fe Fe 0.3463 0.8444 'International Tables Vol C Tables 4.2.6.8 and 6.1.1.4'
N N 0.0061 0.0033 'International Tables Vol C Tables 4.2.6.8 and 6.1.1.4'
O O 0.0106 0.0060 'International Tables Vol C Tables 4.2.6.8 and 6.1.1.4'
S S 0.1246 0.1234 'International Tables Vol C Tables 4.2.6.8 and 6.1.1.4'

loop_
_geom_angle_atom_site_label_1
_geom_angle_atom_site_label_2
_geom_angle_atom_site_label_3
_geom_angle_site_symmetry_1
_geom_angle_site_symmetry_3
_geom_angle
_geom_angle_publ_flag
N1B Fe1 N1B 3_656 . 180.0 ?
N1B Fe1 O1A 3_656 3_656 88.34(7) y
N1B Fe1 O1A . 3_656 91.66(6) y
N1B Fe1 N5 3_656 . 89.38(6) y
N1B Fe1 N5 . . 90.62(6) ?
O1A Fe1 N5 3_656 . 88.44(6) y
N1B Fe1 N5 3_656 3_656 90.62(6) y
N1B Fe1 N5 . 3_656 89.38(6) ?
O1A Fe1 N5 3_656 3_656 91.56(5) y
N5 Fe1 N5 . 3_656 180.0 ?
C2B N1B Fe1 . . 171.79(16) ?
N1B C2B S1 . . 178.93(18) ?
O1A C1A H1A1 . . 109.5 ?
O1A C1A H1A2 . . 109.5 ?
H1A1 C1A H1A2 . . 109.5 ?
O1A C1A H1A3 . . 109.5 ?
H1A1 C1A H1A3 . . 109.5 ?
H1A2 C1A H1A3 . . 109.5 ?
C1A O1A H1A . . 109.5 ?
C1 N1 N1 . 3_455 111.2(2) ?
N1 C1 C2 . . 120.36(19) ?
N1 C1 H1 . . 119.8 ?
C2 C1 H1 . . 119.8 ?
C3 C2 C7 . . 117.75(18) ?
C3 C2 C1 . . 119.48(18) ?
C7 C2 C1 . . 122.77(18) ?
C4 C3 C2 . . 119.33(19) ?
C4 C3 H3 . . 120.3 ?
C2 C3 H3 . . 120.3 ?
N5 C4 C3 . . 123.49(18) ?
N5 C4 H4 . . 118.3 ?
C3 C4 H4 . . 118.3 ?
C4 N5 C6 . . 116.69(17) ?
C4 N5 Fe1 . . 120.14(13) ?
C6 N5 Fe1 . . 123.14(13) ?
N5 C6 C7 . . 123.75(19) ?
N5 C6 H6 . . 118.1 ?
C7 C6 H6 . . 118.1 ?
C6 C7 C2 . . 118.96(18) ?
C6 C7 H7 . . 120.5 ?
C2 C7 H7 . . 120.5 ?

loop_
_geom_bond_atom_site_label_1
_geom_bond_atom_site_label_2
_geom_bond_site_symmetry_2
_geom_bond_distance
_geom_bond_publ_flag
Fe1 N1B 3_656 2.1105(17) ?
Fe1 N1B . 2.1105(17) y
Fe1 O1A 3_656 2.1659(14) y
Fe1 N5 . 2.2381(15) y
Fe1 N5 3_656 2.2381(15) ?
S1 C2B . 1.638(2) ?
N1B C2B . 1.159(3) ?
C1A O1A . 1.438(3) ?
C1A H1A1 . 0.9800 ?
C1A H1A2 . 0.9800 ?
C1A H1A3 . 0.9800 ?
O1A H1A . 0.8400 ?
N1 C1 . 1.276(3) ?
N1 N1 3_455 1.415(3) y
C1 C2 . 1.464(3) ?
C1 H1 . 0.9500 ?
C2 C3 . 1.388(3) ?
C2 C7 . 1.389(3) ?
C3 C4 . 1.380(3) ?
C3 H3 . 0.9500 ?
C4 N5 . 1.337(3) ?
C4 H4 . 0.9500 ?
N5 C6 . 1.344(2) ?
C6 C7 . 1.378(3) ?
C6 H6 . 0.9500 ?
C7 H7 . 0.9500 ?

loop_
_geom_hbond_atom_site_label_D
_geom_hbond_atom_site_label_H
_geom_hbond_atom_site_label_A
_geom_hbond_site_symmetry_A
_geom_hbond_distance_DH
_geom_hbond_distance_HA
_geom_hbond_distance_DA
_geom_hbond_angle_DHA
O1A H1A S1 4_566 0.84 2.42 3.2451(15) 169.1
C4 H4 N1B . 0.95 2.47 3.092(3) 123.4
C6 H6 N1B 3_656 0.95 2.52 3.123(3) 121.4
O1A H1A N5 3_656 0.84 2.79 3.072(3) 101.5
C1A H1A2 N5 . 0.98 2.77 3.368(3) 120.0
C1A H1A3 N1B . 0.98 3.00 3.361(3) 103.4

loop_
_geom_torsion_atom_site_label_1
_geom_torsion_atom_site_label_2
_geom_torsion_atom_site_label_3
_geom_torsion_atom_site_label_4
_geom_torsion_site_symmetry_1
_geom_torsion
N1 N1 C1 C2 3_455 -179.1(2)
N1 C1 C2 C3 . 167.2(2)
N1 C1 C2 C7 . -12.5(3)
C7 C2 C3 C4 . -0.1(3)
C1 C2 C3 C4 . -179.8(2)
C2 C3 C4 N5 . -1.3(3)
C3 C4 N5 C6 . 1.8(3)
C3 C4 N5 Fe1 . -176.34(17)
N1B Fe1 N5 C4 3_656 -171.53(16)
N1B Fe1 N5 C4 . 8.47(16)
O1A Fe1 N5 C4 3_656 -83.17(16)
N1B Fe1 N5 C6 3_656 10.50(16)
N1B Fe1 N5 C6 . -169.50(16)
O1A Fe1 N5 C6 3_656 98.85(16)
C4 N5 C6 C7 . -0.8(3)
Fe1 N5 C6 C7 . 177.23(15)
N5 C6 C7 C2 . -0.5(3)
C3 C2 C7 C6 . 1.0(3)
C1 C2 C7 C6 . -179.3(2)
